data_4113157
loop_
_publ_author_name
'Jaclyn L. Brusso'
'Owen P. Clements'
'Robert C. Haddon'
'Mikhail E. Itkis'
'Alicea A. Leitch'
'Richard T. Oakley'
'Robert W. Reed'
'John F. Richardson'

_publ_section_title
;
 Bistability and the Phase Transition in
 1,3,2-Dithiazolo[4,5-b]pyrazin-2-yl
;
_journal_name_full 'Journal of the American Chemical Society'
_journal_page_first 14692
_journal_page_last 14693
_journal_paper_doi 10.1021/ja044979q
_journal_volume 126
_journal_year 2004
_chemical_formula_moiety 'C4 H2 N3 S2'
_chemical_formula_sum 'C4 H2 N3 S2'
_chemical_formula_weight 156.21
_chemical_melting_point_gt 388
_chemical_name_common PDTA
_chemical_name_systematic
; 
 1,3,2-Dithiazolo[4,5-b]pyrazin-2-yl
;
_space_group_IT_number 15
_symmetry_cell_setting monoclinic
_symmetry_space_group_name_Hall '-C 2yc'
_symmetry_space_group_name_H-M 'C 1 2/c 1'
_atom_sites_solution_hydrogens geom
_atom_sites_solution_primary direct
_atom_sites_solution_secondary difmap
_audit_creation_method SHELXL-97
_cell_angle_alpha 90.00
_cell_angle_beta 106.681(10)
_cell_angle_gamma 90.00
_cell_formula_units_Z 8
_cell_length_a 20.526(14)
_cell_length_b 3.718(3)
_cell_length_c 15.506(10)
_cell_measurement_reflns_used 747
_cell_measurement_temperature 323(2)
_cell_measurement_theta_max 49.221
_cell_measurement_theta_min 5.849
_cell_volume 1133.6(14)
_computing_cell_refinement 'SAINT 6.22 (Bruker, 2001)'
_computing_data_collection 'SMART 5.625 (Bruker, 2001)'
_computing_data_reduction 'SAINT 6.22 (Bruker, 2001)'
_computing_molecular_graphics 'SHELXTL 6.12 (Bruker, 2001)'
_computing_publication_material 'SHELXTL 6.12 (Bruker, 2001)'
_computing_structure_refinement 'SHELXL-97 (Sheldrick, 1997)'
_computing_structure_solution 'SHELXS-90 (Sheldrick, 1990)'
_diffrn_ambient_temperature 323(2)
_diffrn_measured_fraction_theta_full 0.949
_diffrn_measured_fraction_theta_max 0.949
_diffrn_measurement_device_type 'CCD area detector'
_diffrn_measurement_method 'phi and omega scans'
_diffrn_radiation_monochromator graphite
_diffrn_radiation_source 'rotating anode'
_diffrn_radiation_type MoK\a
_diffrn_radiation_wavelength 0.71073
_diffrn_reflns_av_R_equivalents 0.2463
_diffrn_reflns_av_sigmaI/netI 0.2017
_diffrn_reflns_limit_h_max 26
_diffrn_reflns_limit_h_min -25
_diffrn_reflns_limit_k_max 4
_diffrn_reflns_limit_k_min -4
_diffrn_reflns_limit_l_max 19
_diffrn_reflns_limit_l_min -20
_diffrn_reflns_number 4469
_diffrn_reflns_theta_full 28.32
_diffrn_reflns_theta_max 28.32
_diffrn_reflns_theta_min 2.07
_diffrn_standards_decay_% <0.1
_diffrn_standards_interval_count 0
_diffrn_standards_interval_time 0
_diffrn_standards_number 0
_exptl_absorpt_coefficient_mu 0.826
_exptl_absorpt_correction_T_max 1
_exptl_absorpt_correction_T_min 0.753
_exptl_absorpt_correction_type empirical
_exptl_absorpt_process_details 'Sheldrick, G. M.; SADABS (1996)'
_exptl_crystal_colour black
_exptl_crystal_density_diffrn 1.830
_exptl_crystal_description block
_exptl_crystal_F_000 632
_exptl_crystal_size_max 0.30
_exptl_crystal_size_mid 0.25
_exptl_crystal_size_min 0.15
_refine_diff_density_max 0.545
_refine_diff_density_min -0.386
_refine_diff_density_rms 0.113
_refine_ls_extinction_method none
_refine_ls_goodness_of_fit_ref 1.024
_refine_ls_hydrogen_treatment mixed
_refine_ls_matrix_type full
_refine_ls_number_parameters 82
_refine_ls_number_reflns 1334
_refine_ls_number_restraints 0
_refine_ls_restrained_S_all 1.024
_refine_ls_R_factor_all 0.1927
_refine_ls_R_factor_gt 0.0792
_refine_ls_shift/su_max 0.000
_refine_ls_shift/su_mean 0.000
_refine_ls_structure_factor_coef Fsqd
_refine_ls_weighting_details 'calc w=1/[\s^2^(Fo^2^)+(0.0500P)^2^+0.0000P] where P=(Fo^2^+2Fc^2^)/3'
_refine_ls_weighting_scheme calc
_refine_ls_wR_factor_gt 0.1566
_refine_ls_wR_factor_ref 0.1913
_reflns_number_gt 590
_reflns_number_total 1334
_reflns_threshold_expression >2sigma(I)
_cod_data_source_file ja044979qsi20041005_120134_1.cif
_cod_data_source_block 10spdta
_cod_original_cell_volume 1133.7(13)
_cod_original_sg_symbol_Hall -C2yc
_cod_database_code 4113157

loop_
_symmetry_equiv_pos_as_xyz
'x, y, z'
'-x, y, -z+1/2'
'x+1/2, y+1/2, z'
'-x+1/2, y+1/2, -z+1/2'
'-x, -y, -z'
'x, -y, z-1/2'
'-x+1/2, -y+1/2, -z'
'x+1/2, -y+1/2, z-1/2'

loop_
_atom_site_label
_atom_site_type_symbol
_atom_site_fract_x
_atom_site_fract_y
_atom_site_fract_z
_atom_site_U_iso_or_equiv
_atom_site_adp_type
_atom_site_occupancy
_atom_site_symmetry_multiplicity
_atom_site_calc_flag
_atom_site_refinement_flags
S1 S 0.04407(8) 0.1359(5) 0.15644(10) 0.0524(6) Uani 1 1 d .
S2 S 0.17440(9) 0.4015(5) 0.23827(10) 0.0569(6) Uani 1 1 d .
N1 N 0.0651(2) 0.2066(13) -0.0077(3) 0.0445(13) Uani 1 1 d .
N2 N 0.1023(3) 0.2521(15) 0.2506(3) 0.0560(15) Uani 1 1 d .
N3 N 0.1961(2) 0.4892(13) 0.0751(3) 0.0456(14) Uani 1 1 d .
C1 C 0.0892(3) 0.2437(14) 0.0805(4) 0.0358(14) Uani 1 1 d .
C2 C 0.1547(3) 0.3838(16) 0.1219(4) 0.0400(15) Uani 1 1 d .
C3 C 0.1711(3) 0.4493(16) -0.0136(4) 0.0467(16) Uani 1 1 d .
H3A H 0.1976 0.5223 -0.0501 0.056 Uiso 1 1 calc R
C4 C 0.1080(3) 0.3052(16) -0.0539(4) 0.0476(17) Uani 1 1 d .
H4A H 0.0945 0.2753 -0.1160 0.057 Uiso 1 1 calc R

loop_
_atom_site_aniso_label
_atom_site_aniso_U_11
_atom_site_aniso_U_22
_atom_site_aniso_U_33
_atom_site_aniso_U_23
_atom_site_aniso_U_13
_atom_site_aniso_U_12
S1 0.0495(12) 0.0756(13) 0.0367(8) 0.0082(8) 0.0197(8) 0.0087(10)
S2 0.0525(12) 0.0809(14) 0.0334(8) -0.0044(8) 0.0062(8) 0.0069(10)
N1 0.048(3) 0.053(3) 0.036(3) -0.001(2) 0.018(3) -0.006(3)
N2 0.066(4) 0.069(4) 0.039(3) 0.006(3) 0.025(3) 0.011(3)
N3 0.034(3) 0.053(3) 0.046(3) 0.000(2) 0.006(3) 0.001(3)
C1 0.040(4) 0.036(3) 0.035(3) 0.000(3) 0.017(3) 0.010(3)
C2 0.036(4) 0.052(4) 0.032(3) -0.004(3) 0.010(3) 0.010(3)
C3 0.045(4) 0.055(4) 0.042(3) -0.001(3) 0.016(3) -0.008(3)
C4 0.054(4) 0.057(4) 0.037(3) -0.001(3) 0.021(3) 0.005(4)

loop_
_atom_type_symbol
_atom_type_description
_atom_type_scat_dispersion_real
_atom_type_scat_dispersion_imag
_atom_type_scat_source
C C 0.0033 0.0016 'International Tables Vol C Tables 4.2.6.8 and 6.1.1.4'
H H 0.0000 0.0000 'International Tables Vol C Tables 4.2.6.8 and 6.1.1.4'
N N 0.0061 0.0033 'International Tables Vol C Tables 4.2.6.8 and 6.1.1.4'
S S 0.1246 0.1234 'International Tables Vol C Tables 4.2.6.8 and 6.1.1.4'

loop_
_geom_angle_atom_site_label_1
_geom_angle_atom_site_label_2
_geom_angle_atom_site_label_3
_geom_angle
_geom_angle_site_symmetry_3
N2 S1 C1 98.4(3) .
N2 S1 N1 168.3(2) 5
C1 S1 N1 90.2(2) 5
N2 S2 C2 99.2(3) .
N2 S2 S2 163.1(2) 4
C2 S2 S2 93.6(2) 4
C1 N1 C4 114.7(5) .
S2 N2 S1 115.6(3) .
C2 N3 C3 114.5(5) .
N1 C1 C2 122.2(5) .
N1 C1 S1 124.2(5) .
C2 C1 S1 113.6(4) .
N3 C2 C1 122.5(5) .
N3 C2 S2 124.3(4) .
C1 C2 S2 113.1(4) .
N3 C3 C4 123.1(6) .
N3 C3 H3A 118.5 .
C4 C3 H3A 118.5 .
N1 C4 C3 122.9(5) .
N1 C4 H4A 118.5 .
C3 C4 H4A 118.5 .

loop_
_geom_bond_atom_site_label_1
_geom_bond_atom_site_label_2
_geom_bond_distance
_geom_bond_site_symmetry_2
S1 N2 1.658(6) .
S1 C1 1.741(6) .
S1 N1 3.000(5) 5
S2 N2 1.642(6) .
S2 C2 1.734(5) .
S2 S2 3.546(4) 4
N1 C1 1.322(7) .
N1 C4 1.335(7) .
N3 C2 1.325(7) .
N3 C3 1.331(8) .
C1 C2 1.413(8) .
C3 C4 1.376(8) .
C3 H3A 0.9300 .
C4 H4A 0.9300 .

loop_
_geom_torsion_atom_site_label_1
_geom_torsion_atom_site_label_2
_geom_torsion_atom_site_label_3
_geom_torsion_atom_site_label_4
_geom_torsion
_geom_torsion_site_symmetry_1
C2 S2 N2 S1 2.1(4) .
S2 S2 N2 S1 140.7(5) 4
C1 S1 N2 S2 -1.3(4) .
N1 S1 N2 S2 135.5(9) 5
C4 N1 C1 C2 1.2(8) .
C4 N1 C1 S1 179.9(4) .
N2 S1 C1 N1 -179.1(5) .
N1 S1 C1 N1 8.9(6) 5
N2 S1 C1 C2 -0.3(4) .
N1 S1 C1 C2 -172.3(4) 5
C3 N3 C2 C1 -0.5(8) .
C3 N3 C2 S2 179.4(4) .
N1 C1 C2 N3 0.4(9) .
S1 C1 C2 N3 -178.4(5) .
N1 C1 C2 S2 -179.5(5) .
S1 C1 C2 S2 1.6(6) .
N2 S2 C2 N3 177.8(5) .
S2 S2 C2 N3 9.0(5) 4
N2 S2 C2 C1 -2.2(5) .
S2 S2 C2 C1 -171.1(4) 4
C2 N3 C3 C4 -1.0(9) .
C1 N1 C4 C3 -2.7(9) .
N3 C3 C4 N1 2.8(10) .
